data_4032700
loop_
_publ_author_name
'Xiang, Jia-Chen'
'Wang, Zi-Xuan'
'Cheng, Yan'
'Xia, Shi-Qing'
'Wang, Miao'
'Tang, Bo-Cheng'
'Wu, Yan-Dong'
'Wu, An-Xin'

_publ_section_title
;
 Divergent Synthesis of Functionalized Quinolines from Aniline and Two
 Distinct Amino Acids.
;
_journal_issue 17
_journal_name_full 'The Journal of organic chemistry'
_journal_page_first 9210
_journal_page_last 9216
_journal_paper_doi 10.1021/acs.joc.7b01501
_journal_volume 82
_journal_year 2017
_chemical_formula_sum 'C22 H16 Cl N'
_chemical_formula_weight 329.81
_space_group_crystal_system monoclinic
_space_group_IT_number 14
_space_group_name_Hall '-P 2yn'
_space_group_name_H-M_alt 'P 1 21/n 1'
_symmetry_space_group_name_Hall '-P 2yn'
_symmetry_space_group_name_H-M 'P 1 21/n 1'
_atom_sites_solution_hydrogens geom
_audit_creation_method SHELXL-2014/7
_cell_angle_alpha 90
_cell_angle_beta 100.444(3)
_cell_angle_gamma 90
_cell_formula_units_Z 4
_cell_length_a 9.1218(14)
_cell_length_b 16.221(3)
_cell_length_c 11.9435(18)
_cell_measurement_reflns_used 1709
_cell_measurement_temperature 296(2)
_cell_measurement_theta_max 21.23
_cell_measurement_theta_min 2.51
_cell_volume 1737.9(5)
_computing_structure_refinement 'SHELXL-2014/7 (Sheldrick, 2014)'
_diffrn_ambient_temperature 296(2)
_diffrn_measured_fraction_theta_full 0.998
_diffrn_measured_fraction_theta_max 0.998
_diffrn_measurement_device_type CCD
_diffrn_radiation_type MoK\a
_diffrn_radiation_wavelength 0.71073
_diffrn_reflns_av_R_equivalents 0.0428
_diffrn_reflns_av_unetI/netI 0.0493
_diffrn_reflns_Laue_measured_fraction_full 0.998
_diffrn_reflns_Laue_measured_fraction_max 0.998
_diffrn_reflns_limit_h_max 10
_diffrn_reflns_limit_h_min -10
_diffrn_reflns_limit_k_max 19
_diffrn_reflns_limit_k_min -19
_diffrn_reflns_limit_l_max 14
_diffrn_reflns_limit_l_min -9
_diffrn_reflns_number 10318
_diffrn_reflns_point_group_measured_fraction_full 0.998
_diffrn_reflns_point_group_measured_fraction_max 0.998
_diffrn_reflns_theta_full 24.966
_diffrn_reflns_theta_max 24.966
_diffrn_reflns_theta_min 2.141
_exptl_absorpt_coefficient_mu 0.221
_exptl_absorpt_correction_type multi-scan
_exptl_absorpt_process_details sadabs
_exptl_crystal_colour colorless
_exptl_crystal_density_diffrn 1.260
_exptl_crystal_description Block
_exptl_crystal_F_000 688
_exptl_crystal_size_max 0.220
_exptl_crystal_size_mid 0.200
_exptl_crystal_size_min 0.180
_exptl_transmission_factor_max 0.864
_exptl_transmission_factor_min 0.864
_refine_diff_density_max 0.450
_refine_diff_density_min -0.447
_refine_diff_density_rms 0.052
_refine_ls_extinction_method none
_refine_ls_goodness_of_fit_ref 1.085
_refine_ls_hydrogen_treatment constr
_refine_ls_matrix_type full
_refine_ls_number_parameters 222
_refine_ls_number_reflns 3041
_refine_ls_number_restraints 7
_refine_ls_restrained_S_all 1.092
_refine_ls_R_factor_all 0.0966
_refine_ls_R_factor_gt 0.0704
_refine_ls_shift/su_max 0.000
_refine_ls_shift/su_mean 0.000
_refine_ls_structure_factor_coef Fsqd
_refine_ls_weighting_details 'w=1/[\s^2^(Fo^2^)+(0.1004P)^2^+1.2277P] where P=(Fo^2^+2Fc^2^)/3'
_refine_ls_weighting_scheme calc
_refine_ls_wR_factor_gt 0.1999
_refine_ls_wR_factor_ref 0.2197
_reflns_Friedel_coverage 0.000
_reflns_number_gt 2140
_reflns_number_total 3041
_reflns_threshold_expression 'I > 2\s(I)'
_cod_data_source_file jo7b01501_si_002.cif
_cod_data_source_block 1_a
_cod_original_cell_volume 1738.0(5)
_cod_database_code 4032700
_shelx_shelxl_version_number 2014/7
_shelx_space_group_comment
;
The symmetry employed for this shelxl refinement is uniquely defined
by the following loop, which should always be used as a source of
symmetry information in preference to the above space-group names.
They are only intended as comments.
;
_shelx_estimated_absorpt_t_min 0.953
_shelx_estimated_absorpt_t_max 0.961

loop_
_space_group_symop_operation_xyz
'x, y, z'
'-x+1/2, y+1/2, -z+1/2'
'-x, -y, -z'
'x-1/2, -y-1/2, z-1/2'

loop_
_atom_site_label
_atom_site_type_symbol
_atom_site_fract_x
_atom_site_fract_y
_atom_site_fract_z
_atom_site_U_iso_or_equiv
_atom_site_adp_type
_atom_site_occupancy
_atom_site_site_symmetry_order
_atom_site_calc_flag
_atom_site_refinement_flags_posn
_atom_site_refinement_flags_adp
_atom_site_refinement_flags_occupancy
_atom_site_disorder_assembly
_atom_site_disorder_group
C1 C 0.4155(4) 0.4261(3) 0.1491(3) 0.0602(11) Uani 1 1 d D . . . .
H1 H 0.4572 0.4786 0.1533 0.072 Uiso 0.085(2) 1 calc R U P A 2
C2 C 0.2799(5) 0.4131(3) 0.0774(4) 0.0775(14) Uani 1 1 d D . . . .
H2 H 0.2333 0.4560 0.0329 0.093 Uiso 1 1 calc R U . . .
C3 C 0.2146(5) 0.3361(4) 0.0724(4) 0.0847(15) Uani 1 1 d . . . . .
H3 H 0.1226 0.3272 0.0259 0.102 Uiso 1 1 calc R U . . .
C4 C 0.2859(5) 0.2728(3) 0.1363(4) 0.0801(14) Uani 1 1 d D . . . .
H4 H 0.2431 0.2206 0.1336 0.096 Uiso 1 1 calc R U . . .
C5 C 0.4241(4) 0.2878(3) 0.2058(4) 0.0644(11) Uani 1 1 d D . . . .
H5 H 0.4731 0.2445 0.2480 0.077 Uiso 0.915(2) 1 calc R U P A 1
C6 C 0.4897(4) 0.3646(2) 0.2137(3) 0.0533(9) Uani 1 1 d D . . . .
C7 C 0.6317(4) 0.3778(2) 0.2982(3) 0.0465(8) Uani 1 1 d . . . . .
C8 C 0.7704(4) 0.3398(2) 0.2867(3) 0.0474(9) Uani 1 1 d . . . . .
C9 C 0.8867(4) 0.3481(2) 0.3750(3) 0.0487(9) Uani 1 1 d . . . . .
H9 H 0.9775 0.3236 0.3700 0.058 Uiso 1 1 calc R U . . .
C10 C 0.8731(4) 0.3929(2) 0.4742(3) 0.0432(8) Uani 1 1 d . . . . .
C11 C 0.7332(4) 0.4313(2) 0.4750(3) 0.0424(8) Uani 1 1 d . . . . .
C12 C 0.7159(4) 0.4779(2) 0.5717(3) 0.0496(9) Uani 1 1 d . . . . .
H12 H 0.6261 0.5044 0.5740 0.060 Uiso 1 1 calc R U . . .
C13 C 0.8309(4) 0.4839(3) 0.6613(3) 0.0548(9) Uani 1 1 d . . . . .
H13 H 0.8178 0.5148 0.7244 0.066 Uiso 1 1 calc R U . . .
C14 C 0.9684(4) 0.4452(2) 0.6619(3) 0.0548(9) Uani 1 1 d . . . . .
C15 C 0.9877(4) 0.4015(2) 0.5690(3) 0.0513(9) Uani 1 1 d . . . . .
H15 H 1.0793 0.3767 0.5681 0.062 Uiso 1 1 calc R U . . .
C16 C 1.0899(5) 0.4516(3) 0.7671(4) 0.0831(15) Uani 1 1 d . . . . .
H16A H 1.1858 0.4488 0.7449 0.125 Uiso 1 1 calc R U . . .
H16B H 1.0800 0.4069 0.8178 0.125 Uiso 1 1 calc R U . . .
H16C H 1.0805 0.5030 0.8049 0.125 Uiso 1 1 calc R U . . .
C17 C 0.7893(4) 0.2938(2) 0.1831(3) 0.0506(9) Uani 1 1 d . . . . .
C18 C 0.7405(4) 0.3248(3) 0.0741(3) 0.0595(10) Uani 1 1 d . . . . .
H18 H 0.6896 0.3747 0.0646 0.071 Uiso 1 1 calc R U . . .
C19 C 0.7673(5) 0.2815(3) -0.0208(4) 0.0677(12) Uani 1 1 d . . . . .
H19 H 0.7355 0.3029 -0.0933 0.081 Uiso 1 1 calc R U . . .
C20 C 0.8404(5) 0.2075(3) -0.0076(4) 0.0708(13) Uani 1 1 d . . . . .
H20 H 0.8576 0.1788 -0.0713 0.085 Uiso 1 1 calc R U . . .
C21 C 0.8881(5) 0.1758(3) 0.0983(4) 0.0683(12) Uani 1 1 d . . . . .
H21 H 0.9372 0.1253 0.1066 0.082 Uiso 1 1 calc R U . . .
C22 C 0.8636(4) 0.2185(3) 0.1939(4) 0.0601(10) Uani 1 1 d . . . . .
H22 H 0.8972 0.1966 0.2659 0.072 Uiso 1 1 calc R U . . .
Cl1A Cl 0.49097(15) 0.52406(8) 0.15226(11) 0.0799(5) Uani 0.915(2) 1 d D . P A 1
Cl1B Cl 0.5026(13) 0.2110(6) 0.2922(11) 0.0799(5) Uani 0.085(2) 1 d D . P A 2
N1 N 0.6159(3) 0.42231(19) 0.3882(2) 0.0478(7) Uani 1 1 d . . . . .

loop_
_atom_site_aniso_label
_atom_site_aniso_U_11
_atom_site_aniso_U_22
_atom_site_aniso_U_33
_atom_site_aniso_U_23
_atom_site_aniso_U_13
_atom_site_aniso_U_12
C1 0.052(2) 0.083(3) 0.043(2) -0.0020(19) -0.0003(16) 0.008(2)
C2 0.067(3) 0.103(4) 0.054(2) -0.006(2) -0.012(2) 0.003(3)
C3 0.057(3) 0.118(5) 0.073(3) -0.026(3) -0.005(2) -0.009(3)
C4 0.059(2) 0.091(4) 0.090(3) -0.033(3) 0.010(2) -0.015(3)
C5 0.062(2) 0.070(3) 0.064(2) -0.021(2) 0.017(2) -0.011(2)
C6 0.049(2) 0.066(3) 0.046(2) -0.0117(18) 0.0110(16) 0.0024(18)
C7 0.0431(18) 0.051(2) 0.0443(18) -0.0045(16) 0.0044(15) 0.0054(15)
C8 0.0444(18) 0.054(2) 0.0448(19) -0.0035(16) 0.0106(15) 0.0069(16)
C9 0.0390(17) 0.054(2) 0.053(2) 0.0006(17) 0.0089(15) 0.0128(16)
C10 0.0420(17) 0.0433(19) 0.0432(18) 0.0026(14) 0.0046(14) 0.0044(15)
C11 0.0414(17) 0.0453(19) 0.0404(18) -0.0001(14) 0.0070(14) 0.0022(14)
C12 0.0471(19) 0.053(2) 0.0472(19) -0.0081(16) 0.0054(15) 0.0050(16)
C13 0.057(2) 0.061(2) 0.044(2) -0.0086(17) 0.0028(16) -0.0012(18)
C14 0.050(2) 0.056(2) 0.053(2) 0.0017(18) -0.0055(17) -0.0063(17)
C15 0.0408(18) 0.056(2) 0.054(2) 0.0027(17) 0.0000(16) 0.0042(16)
C16 0.080(3) 0.092(4) 0.064(3) -0.012(2) -0.024(2) 0.001(3)
C17 0.0444(18) 0.057(2) 0.052(2) -0.0083(17) 0.0130(16) 0.0033(16)
C18 0.060(2) 0.068(3) 0.052(2) -0.0044(19) 0.0133(18) 0.010(2)
C19 0.066(2) 0.089(3) 0.050(2) -0.011(2) 0.0155(19) 0.000(2)
C20 0.071(3) 0.078(3) 0.070(3) -0.026(2) 0.031(2) -0.007(2)
C21 0.066(2) 0.060(3) 0.084(3) -0.020(2) 0.025(2) 0.005(2)
C22 0.057(2) 0.059(3) 0.065(2) -0.0063(19) 0.0116(19) 0.0069(19)
Cl1A 0.0847(9) 0.0686(8) 0.0765(9) 0.0145(6) -0.0118(6) -0.0077(6)
Cl1B 0.0847(9) 0.0686(8) 0.0765(9) 0.0145(6) -0.0118(6) -0.0077(6)
N1 0.0393(15) 0.0622(19) 0.0403(15) -0.0044(13) 0.0028(12) 0.0100(13)

loop_
_atom_type_symbol
_atom_type_description
_atom_type_scat_dispersion_real
_atom_type_scat_dispersion_imag
_atom_type_scat_source
C C 0.0033 0.0016 'International Tables Vol C Tables 4.2.6.8 and 6.1.1.4'
H H 0.0000 0.0000 'International Tables Vol C Tables 4.2.6.8 and 6.1.1.4'
N N 0.0061 0.0033 'International Tables Vol C Tables 4.2.6.8 and 6.1.1.4'
Cl Cl 0.1484 0.1585 'International Tables Vol C Tables 4.2.6.8 and 6.1.1.4'

loop_
_geom_angle_atom_site_label_1
_geom_angle_atom_site_label_2
_geom_angle_atom_site_label_3
_geom_angle
C6 C1 C2 122.2(4)
C6 C1 Cl1A 120.3(3)
C2 C1 Cl1A 117.4(3)
C6 C1 H1 118.9
C2 C1 H1 118.9
C3 C2 C1 119.6(5)
C3 C2 H2 120.2
C1 C2 H2 120.2
C4 C3 C2 119.7(4)
C4 C3 H3 120.1
C2 C3 H3 120.1
C3 C4 C5 119.0(5)
C3 C4 H4 120.5
C5 C4 H4 120.5
C6 C5 C4 122.1(4)
C6 C5 Cl1B 119.6(4)
C4 C5 Cl1B 118.0(4)
C6 C5 H5 119.0
C4 C5 H5 119.0
C1 C6 C5 117.3(4)
C1 C6 C7 123.6(3)
C5 C6 C7 119.0(3)
N1 C7 C8 122.6(3)
N1 C7 C6 114.5(3)
C8 C7 C6 122.7(3)
C9 C8 C7 117.4(3)
C9 C8 C17 120.3(3)
C7 C8 C17 122.3(3)
C8 C9 C10 121.7(3)
C8 C9 H9 119.2
C10 C9 H9 119.2
C15 C10 C9 124.2(3)
C15 C10 C11 119.3(3)
C9 C10 C11 116.5(3)
N1 C11 C12 119.5(3)
N1 C11 C10 122.2(3)
C12 C11 C10 118.2(3)
C13 C12 C11 119.8(3)
C13 C12 H12 120.1
C11 C12 H12 120.1
C12 C13 C14 122.2(3)
C12 C13 H13 118.9
C14 C13 H13 118.9
C15 C14 C13 118.7(3)
C15 C14 C16 121.9(4)
C13 C14 C16 119.4(4)
C14 C15 C10 121.7(3)
C14 C15 H15 119.2
C10 C15 H15 119.2
C14 C16 H16A 109.5
C14 C16 H16B 109.5
H16A C16 H16B 109.5
C14 C16 H16C 109.5
H16A C16 H16C 109.5
H16B C16 H16C 109.5
C18 C17 C22 118.1(3)
C18 C17 C8 122.3(3)
C22 C17 C8 119.6(3)
C17 C18 C19 120.4(4)
C17 C18 H18 119.8
C19 C18 H18 119.8
C20 C19 C18 120.2(4)
C20 C19 H19 119.9
C18 C19 H19 119.9
C21 C20 C19 120.4(4)
C21 C20 H20 119.8
C19 C20 H20 119.8
C20 C21 C22 120.2(4)
C20 C21 H21 119.9
C22 C21 H21 119.9
C21 C22 C17 120.7(4)
C21 C22 H22 119.7
C17 C22 H22 119.7
C7 N1 C11 119.5(3)

loop_
_geom_bond_atom_site_label_1
_geom_bond_atom_site_label_2
_geom_bond_distance
C1 C6 1.364(5)
C1 C2 1.387(5)
C1 Cl1A 1.729(5)
C1 H1 0.9300
C2 C3 1.381(7)
C2 H2 0.9300
C3 C4 1.371(7)
C3 H3 0.9300
C4 C5 1.399(6)
C4 H4 0.9300
C5 C6 1.378(5)
C5 Cl1B 1.692(7)
C5 H5 0.9300
C6 C7 1.506(5)
C7 N1 1.324(4)
C7 C8 1.435(5)
C8 C9 1.361(5)
C8 C17 1.481(5)
C9 C10 1.415(5)
C9 H9 0.9300
C10 C15 1.402(5)
C10 C11 1.421(5)
C11 N1 1.356(4)
C11 C12 1.414(5)
C12 C13 1.360(5)
C12 H12 0.9300
C13 C14 1.402(6)
C13 H13 0.9300
C14 C15 1.354(5)
C14 C16 1.521(5)
C15 H15 0.9300
C16 H16A 0.9600
C16 H16B 0.9600
C16 H16C 0.9600
C17 C18 1.390(5)
C17 C22 1.392(5)
C18 C19 1.393(6)
C18 H18 0.9300
C19 C20 1.367(6)
C19 H19 0.9300
C20 C21 1.362(7)
C20 H20 0.9300
C21 C22 1.388(6)
C21 H21 0.9300
C22 H22 0.9300

loop_
_geom_torsion_atom_site_label_1
_geom_torsion_atom_site_label_2
_geom_torsion_atom_site_label_3
_geom_torsion_atom_site_label_4
_geom_torsion
C6 C1 C2 C3 1.7(7)
Cl1A C1 C2 C3 -179.6(4)
C1 C2 C3 C4 -1.5(7)
C2 C3 C4 C5 0.1(7)
C3 C4 C5 C6 1.2(7)
C3 C4 C5 Cl1B 174.8(8)
C2 C1 C6 C5 -0.5(6)
Cl1A C1 C6 C5 -179.1(3)
C2 C1 C6 C7 -175.7(4)
Cl1A C1 C6 C7 5.6(5)
C4 C5 C6 C1 -1.0(6)
Cl1B C5 C6 C1 -174.6(7)
C4 C5 C6 C7 174.5(4)
Cl1B C5 C6 C7 1.0(8)
C1 C6 C7 N1 67.8(5)
C5 C6 C7 N1 -107.4(4)
C1 C6 C7 C8 -116.8(4)
C5 C6 C7 C8 68.0(5)
N1 C7 C8 C9 2.8(6)
C6 C7 C8 C9 -172.2(3)
N1 C7 C8 C17 -176.7(3)
C6 C7 C8 C17 8.4(6)
C7 C8 C9 C10 -0.6(5)
C17 C8 C9 C10 178.9(3)
C8 C9 C10 C15 178.2(4)
C8 C9 C10 C11 -2.2(5)
C15 C10 C11 N1 -177.0(3)
C9 C10 C11 N1 3.4(5)
C15 C10 C11 C12 0.7(5)
C9 C10 C11 C12 -178.9(3)
N1 C11 C12 C13 176.9(4)
C10 C11 C12 C13 -1.0(5)
C11 C12 C13 C14 0.1(6)
C12 C13 C14 C15 1.1(6)
C12 C13 C14 C16 -177.4(4)
C13 C14 C15 C10 -1.3(6)
C16 C14 C15 C10 177.1(4)
C9 C10 C15 C14 180.0(4)
C11 C10 C15 C14 0.4(5)
C9 C8 C17 C18 -132.5(4)
C7 C8 C17 C18 47.0(5)
C9 C8 C17 C22 44.8(5)
C7 C8 C17 C22 -135.7(4)
C22 C17 C18 C19 -0.7(6)
C8 C17 C18 C19 176.7(4)
C17 C18 C19 C20 0.8(6)
C18 C19 C20 C21 -0.3(7)
C19 C20 C21 C22 -0.4(7)
C20 C21 C22 C17 0.5(6)
C18 C17 C22 C21 0.0(6)
C8 C17 C22 C21 -177.4(4)
C8 C7 N1 C11 -1.8(5)
C6 C7 N1 C11 173.6(3)
C12 C11 N1 C7 -179.2(3)
C10 C11 N1 C7 -1.4(5)
